data_7700125
loop_
_publ_author_name
'Jamil, Mohamad Shazwan Shah'
'Alkaabi, Sultan'
'Brisdon, Alan K.'

_publ_section_title
;
 Simple NMR predictors of catalytic hydrogenation activity for
 [Rh(cod)Cl(NHC)] complexes featuring fluorinated NHC ligands.
;
_journal_issue 25
_journal_name_full 'Dalton transactions (Cambridge, England : 2003)'
_journal_page_first 9317
_journal_page_last 9327
_journal_paper_doi 10.1039/c9dt01219b
_journal_volume 48
_journal_year 2019
_chemical_formula_moiety 'C23 H20 Cl F4 N2 Rh'
_chemical_formula_sum 'C23 H20 Cl F4 N2 Rh'
_chemical_formula_weight 538.77
_chemical_name_common Rh(cod)Cl(2,4-F2-IPh)
_chemical_name_systematic
;
  rhodium(cycloocatdienyl)(1,3-bis(2,4-difluorophenyl)imidazol-2-ylidene)chloride
;
_space_group_crystal_system triclinic
_space_group_IT_number 2
_space_group_name_Hall '-P 1'
_space_group_name_H-M_alt 'P -1'
_symmetry_space_group_name_Hall '-P 1'
_symmetry_space_group_name_H-M 'P -1'
_atom_sites_solution_hydrogens geom
_atom_sites_solution_primary dual
_audit_creation_date 2019-01-10
_audit_creation_method
;
Olex2 1.2
(compiled 2018.05.29 svn.r3508 for OlexSys, GUI svn.r5506)
;
_audit_update_record
;
2019-03-12 deposited with the CCDC.    2019-05-28 downloaded from the CCDC.
;
_cell_angle_alpha 87.485(9)
_cell_angle_beta 72.410(9)
_cell_angle_gamma 67.014(9)
_cell_formula_units_Z 2
_cell_length_a 9.8017(8)
_cell_length_b 11.1592(11)
_cell_length_c 11.2845(13)
_cell_measurement_reflns_used 1886
_cell_measurement_temperature 150.0(2)
_cell_measurement_theta_max 23.9140
_cell_measurement_theta_min 2.8630
_cell_volume 1079.3(2)
_computing_cell_refinement 'CrysAlisPro 1.171.38.46 (Rigaku OD, 2015)'
_computing_data_collection 'CrysAlisPro 1.171.38.46 (Rigaku OD, 2015)'
_computing_data_reduction 'CrysAlisPro 1.171.38.46 (Rigaku OD, 2015)'
_computing_molecular_graphics 'Olex2 (Dolomanov et al., 2009)'
_computing_publication_material 'Olex2 (Dolomanov et al., 2009)'
_computing_structure_refinement 'ShelXL (Sheldrick, 2015)'
_computing_structure_solution 'ShelXT (Sheldrick, 2015)'
_diffrn_ambient_environment N~2~
_diffrn_ambient_temperature 150.0(2)
_diffrn_detector 'CCD plate'
_diffrn_detector_area_resol_mean 16.1428
_diffrn_detector_type Eos
_diffrn_measured_fraction_theta_full 0.998
_diffrn_measured_fraction_theta_max 0.997
_diffrn_measurement_details
;
List of Runs (angles in degrees, time in seconds):

  # Type    Start    End  Width  t~exp~   \w     \q     \k     \f   Frames
#--------------------------------------------------------------------------
  1  \w    -32.00  35.00   1.00    2.79    --  -20.40  57.00  30.00   67
  2  \w    -33.00  50.00   1.00    2.79    --  -20.40  57.00-120.00   83
  3  \w      4.00  75.00   1.00    2.79    --   21.65-116.00 -28.00   71
  4  \w     72.00  99.00   1.00    2.79    --   21.65-178.00 -60.00   27
  5  \w    -96.00  21.00   1.00    2.79    --  -20.40 -19.00  60.00  117
  6  \w    -75.00 -27.00   1.00    2.79    --  -20.40 116.00  59.00   48
;
_diffrn_measurement_device 'four-circle diffractometer'
_diffrn_measurement_device_type 'SuperNova, Single source at offset, Eos'
_diffrn_measurement_method '\w scans'
_diffrn_orient_matrix_type 'CrysAlisPro convention (1999,Acta A55,543-557)'
_diffrn_orient_matrix_UB_11 0.0139205000
_diffrn_orient_matrix_UB_12 0.0150380000
_diffrn_orient_matrix_UB_13 -0.0631427000
_diffrn_orient_matrix_UB_21 -0.0001302000
_diffrn_orient_matrix_UB_22 -0.0603675000
_diffrn_orient_matrix_UB_23 -0.0170659000
_diffrn_orient_matrix_UB_31 -0.0814975000
_diffrn_orient_matrix_UB_32 0.0305116000
_diffrn_orient_matrix_UB_33 0.0100502000
_diffrn_radiation_monochromator mirror
_diffrn_radiation_probe x-ray
_diffrn_radiation_type MoK\a
_diffrn_radiation_wavelength 0.71073
_diffrn_reflns_av_R_equivalents 0.0719
_diffrn_reflns_av_unetI/netI 0.1232
_diffrn_reflns_Laue_measured_fraction_full 0.998
_diffrn_reflns_Laue_measured_fraction_max 0.997
_diffrn_reflns_limit_h_max 11
_diffrn_reflns_limit_h_min -12
_diffrn_reflns_limit_k_max 14
_diffrn_reflns_limit_k_min -9
_diffrn_reflns_limit_l_max 13
_diffrn_reflns_limit_l_min -14
_diffrn_reflns_number 7818
_diffrn_reflns_point_group_measured_fraction_full 0.998
_diffrn_reflns_point_group_measured_fraction_max 0.997
_diffrn_reflns_theta_full 25.242
_diffrn_reflns_theta_max 26.498
_diffrn_reflns_theta_min 3.410
_diffrn_source 'micro-focus sealed X-ray tube'
_diffrn_source_type 'SuperNova (Mo) X-ray Source'
_exptl_absorpt_coefficient_mu 0.962
_exptl_absorpt_correction_T_max 1.00000
_exptl_absorpt_correction_T_min 0.52444
_exptl_absorpt_correction_type multi-scan
_exptl_absorpt_process_details
;
CrysAlisPro 1.171.38.46 (Rigaku Oxford Diffraction, 2015)
Empirical absorption correction using spherical harmonics,
 implemented in SCALE3 ABSPACK scaling algorithm.
;
_exptl_crystal_colour 'clear light colourless'
_exptl_crystal_colour_lustre clear
_exptl_crystal_colour_modifier light
_exptl_crystal_colour_primary colourless
_exptl_crystal_density_diffrn 1.658
_exptl_crystal_description irregular
_exptl_crystal_F_000 540
_exptl_crystal_size_max 0.3
_exptl_crystal_size_mid 0.2
_exptl_crystal_size_min 0.02
_refine_diff_density_max 1.357
_refine_diff_density_min -1.053
_refine_diff_density_rms 0.154
_refine_ls_extinction_method none
_refine_ls_goodness_of_fit_ref 1.069
_refine_ls_hydrogen_treatment constr
_refine_ls_matrix_type full
_refine_ls_number_parameters 290
_refine_ls_number_reflns 4460
_refine_ls_number_restraints 37
_refine_ls_restrained_S_all 1.067
_refine_ls_R_factor_all 0.0981
_refine_ls_R_factor_gt 0.0632
_refine_ls_shift/su_max 0.000
_refine_ls_shift/su_mean 0.000
_refine_ls_structure_factor_coef Fsqd
_refine_ls_weighting_details 'w=1/[\s^2^(Fo^2^)+(0.0482P)^2^+0.9822P] where P=(Fo^2^+2Fc^2^)/3'
_refine_ls_weighting_scheme calc
_refine_ls_wR_factor_gt 0.1255
_refine_ls_wR_factor_ref 0.1595
_reflns_Friedel_coverage 0.000
_reflns_number_gt 3181
_reflns_number_total 4460
_reflns_threshold_expression 'I > 2\s(I)'
_cod_data_source_file c9dt01219b2.cif
_cod_data_source_block exp_2794
_cod_depositor_comments 'Adding full bibliography for 7700125--7700129.cif.'
_cod_database_code 7700125
_shelxl_version_number 2014-3
_chemical_oxdiff_formula C23H20F4N2RhCl
_shelx_space_group_comment
;
The symmetry employed for this shelxl refinement is uniquely defined
by the following loop, which should always be used as a source of
symmetry information in preference to the above space-group names.
They are only intended as comments.
;
_shelx_estimated_absorpt_t_max 0.981
_shelx_estimated_absorpt_t_min 0.761
_reflns_odcompleteness_completeness 99.86
_reflns_odcompleteness_iscentric 1
_reflns_odcompleteness_theta 26.32
_olex2_refinement_description
;
1. Fixed Uiso
 At 1.2 times of:
  All C(H) groups, All C(H,H) groups
2. Restrained distances
 F1A-C9 \\sim F1-C9
 with sigma of 0.002
3. Rigid body (RIGU) restrains
 C4, C5, C6, C7, C8, C9
 with sigma for 1-2 distances of 0.0001 and sigma for 1-3 distances of 0.0001
4. Others
 Sof(F1A)=1-FVAR(1)
 Sof(F1)=FVAR(1)
5.a Ternary CH refined with riding coordinates:
 C16(H16), C19(H19), C20(H20), C23(H23)
5.b Secondary CH2 refined with riding coordinates:
 C17(H17A,H17B), C18(H18A,H18B), C21(H21A,H21B), C22(H22A,H22B)
5.c Aromatic/amide H refined with riding coordinates:
 C2(H2), C3(H3), C5(H5), C6(H6), C8(H8), C12(H12), C14(H14), C15(H15)
;
_olex2_date_sample_data_collection 2018-01-12
_olex2_submission_special_instructions 'No special instructions were received'
_oxdiff_exptl_absorpt_empirical_details
;
Empirical correction (ABSPACK) includes:
- Absorption correction using spherical harmonics
- Frame scaling
- Detector area scaling
;
_oxdiff_exptl_absorpt_empirical_full_max 1.945
_oxdiff_exptl_absorpt_empirical_full_min 0.459

loop_
_space_group_symop_operation_xyz
'x, y, z'
'-x, -y, -z'

loop_
_atom_site_label
_atom_site_type_symbol
_atom_site_fract_x
_atom_site_fract_y
_atom_site_fract_z
_atom_site_U_iso_or_equiv
_atom_site_adp_type
_atom_site_occupancy
_atom_site_site_symmetry_order
_atom_site_calc_flag
_atom_site_refinement_flags_posn
_atom_site_refinement_flags_adp
_atom_site_refinement_flags_occupancy
_atom_site_disorder_assembly
_atom_site_disorder_group
C1 C 0.4805(6) 0.3972(7) 0.3045(6) 0.0303(16) Uani 1 1 d . . . . .
C2 C 0.6282(7) 0.4931(8) 0.3521(7) 0.0398(19) Uani 1 1 d . . . . .
H2 H 0.6572 0.5574 0.3728 0.048 Uiso 1 1 calc R . . . .
C3 C 0.7120(7) 0.3650(8) 0.3364(6) 0.0356(18) Uani 1 1 d . . . . .
H3 H 0.8110 0.3227 0.3446 0.043 Uiso 1 1 calc R . . . .
C4 C 0.6748(7) 0.1698(7) 0.2781(7) 0.0378(11) Uani 1 1 d . U . . .
C5 C 0.6098(9) 0.0936(8) 0.3516(8) 0.0550(17) Uani 1 1 d . U . . .
H5 H 0.5270 0.1318 0.4238 0.066 Uiso 1 1 calc R . . . .
C6 C 0.6636(9) -0.0373(8) 0.3215(9) 0.0615(19) Uani 1 1 d . U . . .
H6 H 0.6209 -0.0881 0.3751 0.074 Uiso 1 1 calc R . . . .
C7 C 0.7785(8) -0.0930(8) 0.2146(7) 0.0434(13) Uani 1 1 d . U . . .
C8 C 0.8438(11) -0.0203(9) 0.1377(10) 0.080(3) Uani 1 1 d . U . . .
H8 H 0.9243 -0.0588 0.0643 0.096 Uiso 1 1 calc R . . . .
C9 C 0.7898(11) 0.1111(9) 0.1696(9) 0.068(2) Uani 1 1 d D U . . .
C10 C 0.3638(7) 0.6394(7) 0.3391(6) 0.0304(16) Uani 1 1 d . . . . .
C11 C 0.3990(8) 0.7429(8) 0.2986(7) 0.043(2) Uani 1 1 d . . . . .
C12 C 0.2855(8) 0.8690(8) 0.3029(8) 0.048(2) Uani 1 1 d . . . . .
H12 H 0.3104 0.9399 0.2760 0.057 Uiso 1 1 calc R . . . .
C13 C 0.1339(8) 0.8789(7) 0.3505(8) 0.044(2) Uani 1 1 d . . . . .
C14 C 0.0905(7) 0.7801(7) 0.3899(7) 0.0376(18) Uani 1 1 d . . . . .
H14 H -0.0142 0.7934 0.4183 0.045 Uiso 1 1 calc R . . . .
C15 C 0.2071(7) 0.6567(7) 0.3869(6) 0.0316(16) Uani 1 1 d . . . . .
H15 H 0.1810 0.5869 0.4164 0.038 Uiso 1 1 calc R . . . .
C16 C 0.4312(9) 0.3001(8) 0.0885(7) 0.049(2) Uani 1 1 d . . . . .
H16 H 0.5418 0.2846 0.0667 0.059 Uiso 1 1 calc R . . . .
C17 C 0.4044(12) 0.1855(12) 0.0475(10) 0.088(4) Uani 1 1 d . . . . .
H17A H 0.4143 0.1885 -0.0406 0.106 Uiso 1 1 calc R . . . .
H17B H 0.4866 0.1055 0.0570 0.106 Uiso 1 1 calc R . . . .
C18 C 0.2546(12) 0.1789(8) 0.1138(8) 0.064(3) Uani 1 1 d . . . . .
H18A H 0.2704 0.0879 0.1212 0.076 Uiso 1 1 calc R . . . .
H18B H 0.1848 0.2150 0.0641 0.076 Uiso 1 1 calc R . . . .
C19 C 0.1773(8) 0.2495(8) 0.2412(7) 0.0398(18) Uani 1 1 d . . . . .
H19 H 0.1500 0.1956 0.3076 0.048 Uiso 1 1 calc R . . . .
C20 C 0.0813(8) 0.3818(8) 0.2653(7) 0.0379(18) Uani 1 1 d . . . . .
H20 H -0.0025 0.4048 0.3451 0.045 Uiso 1 1 calc R . . . .
C21 C 0.0478(9) 0.4752(10) 0.1667(9) 0.064(3) Uani 1 1 d . . . . .
H21A H -0.0107 0.4495 0.1247 0.077 Uiso 1 1 calc R . . . .
H21B H -0.0194 0.5615 0.2087 0.077 Uiso 1 1 calc R . . . .
C22 C 0.1768(10) 0.4855(12) 0.0745(9) 0.081(4) Uani 1 1 d . . . . .
H22A H 0.1502 0.5768 0.0589 0.098 Uiso 1 1 calc R . . . .
H22B H 0.1929 0.4386 -0.0022 0.098 Uiso 1 1 calc R . . . .
C23 C 0.3317(8) 0.4342(9) 0.1042(7) 0.046(2) Uani 1 1 d . . . . .
H23 H 0.3853 0.4940 0.0898 0.056 Uiso 1 1 calc R . . . .
Cl1 Cl 0.22542(18) 0.33064(17) 0.49800(15) 0.0318(4) Uani 1 1 d . . . . .
F2 F 0.8293(5) -0.2209(4) 0.1814(5) 0.0623(14) Uani 1 1 d . . . . .
F3 F 0.5490(5) 0.7301(5) 0.2488(5) 0.0654(16) Uani 1 1 d . . . . .
F4 F 0.0186(5) 1.0030(4) 0.3555(5) 0.0666(15) Uani 1 1 d . . . . .
N1 N 0.6244(5) 0.3060(6) 0.3056(5) 0.0317(14) Uani 1 1 d . . . . .
N2 N 0.4885(6) 0.5121(6) 0.3314(5) 0.0300(13) Uani 1 1 d . . . . .
Rh1 Rh 0.30972(5) 0.35613(5) 0.27879(5) 0.02619(18) Uani 1 1 d . . . . .
F1 F 0.827(2) 0.1925(8) 0.0775(13) 0.073(7) Uani 0.63(3) 1 d D . P A 1
F1A F 0.899(2) 0.168(2) 0.131(2) 0.059(7) Uani 0.37(3) 1 d D . P A 2

loop_
_atom_site_aniso_label
_atom_site_aniso_U_11
_atom_site_aniso_U_22
_atom_site_aniso_U_33
_atom_site_aniso_U_23
_atom_site_aniso_U_13
_atom_site_aniso_U_12
C1 0.019(3) 0.039(4) 0.029(4) 0.002(3) -0.007(3) -0.009(3)
C2 0.025(3) 0.050(5) 0.047(5) -0.005(4) -0.015(3) -0.014(3)
C3 0.019(3) 0.052(5) 0.041(4) -0.003(4) -0.013(3) -0.015(3)
C4 0.028(2) 0.0353(15) 0.045(2) 0.0021(13) -0.0187(15) -0.0025(12)
C5 0.051(3) 0.0368(16) 0.058(2) -0.0022(14) -0.0017(19) -0.0083(14)
C6 0.057(3) 0.0375(16) 0.065(2) -0.0043(13) 0.005(2) -0.0104(15)
C7 0.031(2) 0.0368(15) 0.054(2) -0.0012(13) -0.0117(17) -0.0055(12)
C8 0.086(4) 0.0418(16) 0.076(2) -0.0120(15) 0.024(3) -0.0222(17)
C9 0.072(3) 0.0405(16) 0.065(2) -0.0080(14) 0.010(2) -0.0178(17)
C10 0.024(3) 0.032(4) 0.036(4) 0.008(3) -0.007(3) -0.013(3)
C11 0.030(4) 0.047(5) 0.054(5) 0.015(4) -0.012(3) -0.020(3)
C12 0.052(5) 0.038(5) 0.063(6) 0.023(4) -0.021(4) -0.029(4)
C13 0.043(4) 0.022(4) 0.064(6) 0.009(4) -0.017(4) -0.009(3)
C14 0.026(3) 0.034(4) 0.049(5) 0.005(4) -0.009(3) -0.009(3)
C15 0.029(3) 0.030(4) 0.036(4) 0.000(3) -0.010(3) -0.012(3)
C16 0.045(4) 0.059(6) 0.032(4) -0.017(4) 0.000(3) -0.015(4)
C17 0.079(7) 0.110(10) 0.074(7) -0.051(7) -0.009(6) -0.040(7)
C18 0.120(8) 0.038(5) 0.049(5) -0.004(4) -0.022(5) -0.050(5)
C19 0.051(4) 0.044(5) 0.037(4) 0.002(4) -0.023(3) -0.025(4)
C20 0.033(4) 0.043(5) 0.053(5) 0.010(4) -0.026(3) -0.022(3)
C21 0.054(5) 0.065(7) 0.096(8) 0.039(6) -0.051(5) -0.029(5)
C22 0.059(6) 0.121(10) 0.079(7) 0.061(7) -0.045(5) -0.039(6)
C23 0.036(4) 0.067(6) 0.045(5) 0.027(4) -0.021(3) -0.024(4)
Cl1 0.0381(9) 0.0351(9) 0.0318(9) 0.0072(7) -0.0143(7) -0.0220(7)
F2 0.053(3) 0.030(3) 0.092(4) -0.010(3) -0.026(3) -0.001(2)
F3 0.041(2) 0.056(3) 0.099(4) 0.036(3) -0.013(2) -0.030(2)
F4 0.055(3) 0.026(2) 0.114(4) 0.018(3) -0.033(3) -0.006(2)
N1 0.016(2) 0.039(4) 0.037(3) 0.004(3) -0.009(2) -0.007(2)
N2 0.026(3) 0.030(3) 0.036(3) 0.000(3) -0.010(2) -0.013(2)
Rh1 0.0212(3) 0.0265(3) 0.0317(3) 0.0011(2) -0.0119(2) -0.0074(2)
F1 0.072(10) 0.032(5) 0.087(8) -0.011(5) 0.028(7) -0.028(5)
F1A 0.031(9) 0.068(11) 0.068(13) -0.023(9) 0.013(7) -0.029(8)

loop_
_atom_type_symbol
_atom_type_description
_atom_type_scat_dispersion_real
_atom_type_scat_dispersion_imag
_atom_type_scat_source
C C 0.0033 0.0016 'International Tables Vol C Tables 4.2.6.8 and 6.1.1.4'
H H 0.0000 0.0000 'International Tables Vol C Tables 4.2.6.8 and 6.1.1.4'
Cl Cl 0.1484 0.1585 'International Tables Vol C Tables 4.2.6.8 and 6.1.1.4'
F F 0.0171 0.0103 'International Tables Vol C Tables 4.2.6.8 and 6.1.1.4'
N N 0.0061 0.0033 'International Tables Vol C Tables 4.2.6.8 and 6.1.1.4'
Rh Rh -1.1178 0.9187 'International Tables Vol C Tables 4.2.6.8 and 6.1.1.4'

loop_
_geom_angle_atom_site_label_1
_geom_angle_atom_site_label_2
_geom_angle_atom_site_label_3
_geom_angle
N1 C1 Rh1 125.4(6)
N2 C1 N1 102.2(5)
N2 C1 Rh1 132.3(4)
C3 C2 H2 126.7
C3 C2 N2 106.6(7)
N2 C2 H2 126.7
C2 C3 H3 126.3
C2 C3 N1 107.3(6)
N1 C3 H3 126.3
C5 C4 C9 117.1(8)
C5 C4 N1 123.8(7)
C9 C4 N1 119.1(8)
C4 C5 H5 119.3
C4 C5 C6 121.5(8)
C6 C5 H5 119.3
C5 C6 H6 120.0
C7 C6 C5 120.1(9)
C7 C6 H6 120.0
C6 C7 C8 120.3(8)
F2 C7 C6 120.9(8)
F2 C7 C8 118.8(7)
C7 C8 H8 120.5
C7 C8 C9 119.1(9)
C9 C8 H8 120.5
C4 C9 C8 121.9(9)
C4 C9 F1 117.4(8)
C4 C9 F1A 113.5(10)
C8 C9 F1 119.1(9)
C8 C9 F1A 116.5(11)
C11 C10 C15 119.3(6)
C11 C10 N2 119.7(6)
C15 C10 N2 121.0(6)
C10 C11 C12 123.2(6)
C10 C11 F3 121.4(6)
F3 C11 C12 115.4(7)
C11 C12 H12 122.8
C13 C12 C11 114.5(7)
C13 C12 H12 122.8
C12 C13 F4 115.8(7)
C14 C13 C12 125.6(6)
C14 C13 F4 118.7(6)
C13 C14 H14 120.9
C13 C14 C15 118.2(6)
C15 C14 H14 120.9
C10 C15 H15 120.4
C14 C15 C10 119.3(7)
C14 C15 H15 120.4
C17 C16 H16 113.3
C17 C16 Rh1 109.9(6)
C23 C16 H16 113.3
C23 C16 C17 128.0(8)
C23 C16 Rh1 70.5(4)
Rh1 C16 H16 113.3
C16 C17 H17A 108.2
C16 C17 H17B 108.2
H17A C17 H17B 107.4
C18 C17 C16 116.2(8)
C18 C17 H17A 108.2
C18 C17 H17B 108.2
C17 C18 H18A 108.6
C17 C18 H18B 108.6
C17 C18 C19 114.6(8)
H18A C18 H18B 107.6
C19 C18 H18A 108.6
C19 C18 H18B 108.6
C18 C19 H19 114.2
C18 C19 Rh1 110.8(6)
C20 C19 C18 124.3(7)
C20 C19 H19 114.2
C20 C19 Rh1 71.2(4)
Rh1 C19 H19 114.2
C19 C20 H20 114.6
C19 C20 C21 124.9(8)
C19 C20 Rh1 71.9(4)
C21 C20 H20 114.6
C21 C20 Rh1 107.6(5)
Rh1 C20 H20 114.6
C20 C21 H21A 107.9
C20 C21 H21B 107.9
H21A C21 H21B 107.2
C22 C21 C20 117.5(7)
C22 C21 H21A 107.9
C22 C21 H21B 107.9
C21 C22 H22A 108.2
C21 C22 H22B 108.2
C21 C22 C23 116.5(7)
H22A C22 H22B 107.3
C23 C22 H22A 108.2
C23 C22 H22B 108.2
C16 C23 C22 122.7(9)
C16 C23 H23 114.8
C16 C23 Rh1 70.2(4)
C22 C23 H23 114.8
C22 C23 Rh1 111.5(5)
Rh1 C23 H23 114.8
C1 N1 C3 111.5(6)
C1 N1 C4 123.7(6)
C3 N1 C4 124.9(5)
C1 N2 C2 112.4(5)
C1 N2 C10 123.5(5)
C2 N2 C10 124.0(6)
C1 Rh1 C16 92.0(3)
C1 Rh1 C19 162.3(3)
C1 Rh1 C20 160.8(3)
C1 Rh1 C23 92.9(3)
C1 Rh1 Cl1 88.86(19)
C16 Rh1 C19 81.5(3)
C16 Rh1 C20 95.8(3)
C16 Rh1 C23 39.3(3)
C16 Rh1 Cl1 157.6(2)
C19 Rh1 Cl1 91.1(2)
C20 Rh1 C19 36.8(3)
C20 Rh1 Cl1 90.6(2)
C23 Rh1 C19 92.4(3)
C23 Rh1 C20 82.3(3)
C23 Rh1 Cl1 163.0(2)

loop_
_geom_bond_atom_site_label_1
_geom_bond_atom_site_label_2
_geom_bond_distance
C1 N1 1.383(7)
C1 N2 1.367(9)
C1 Rh1 2.000(7)
C2 H2 0.9300
C2 C3 1.329(10)
C2 N2 1.391(8)
C3 H3 0.9300
C3 N1 1.391(9)
C4 C5 1.362(11)
C4 C9 1.364(11)
C4 N1 1.419(9)
C5 H5 0.9300
C5 C6 1.364(12)
C6 H6 0.9300
C6 C7 1.345(10)
C7 C8 1.353(12)
C7 F2 1.344(9)
C8 H8 0.9300
C8 C9 1.372(13)
C9 F1 1.408(11)
C9 F1A 1.407(11)
C10 C11 1.353(10)
C10 C15 1.401(8)
C10 N2 1.453(8)
C11 C12 1.404(10)
C11 F3 1.357(8)
C12 H12 0.9300
C12 C13 1.379(10)
C13 C14 1.343(10)
C13 F4 1.394(8)
C14 H14 0.9300
C14 C15 1.399(9)
C15 H15 0.9300
C16 H16 0.9800
C16 C17 1.519(13)
C16 C23 1.414(11)
C16 Rh1 2.100(7)
C17 H17A 0.9700
C17 H17B 0.9700
C17 C18 1.462(12)
C18 H18A 0.9700
C18 H18B 0.9700
C18 C19 1.495(10)
C19 H19 0.9800
C19 C20 1.391(10)
C19 Rh1 2.205(8)
C20 H20 0.9800
C20 C21 1.511(10)
C20 Rh1 2.196(6)
C21 H21A 0.9700
C21 H21B 0.9700
C21 C22 1.416(11)
C22 H22A 0.9700
C22 H22B 0.9700
C22 C23 1.535(10)
C23 H23 0.9800
C23 Rh1 2.103(7)
Cl1 Rh1 2.4019(17)
